data_4325031
loop_
_publ_author_name
'Victor I. Ovcharenko'
'Sergei V. Fokin'
'Elena Yu. Fursova'
'Olga V. Kuznetsova'
'Eugene V. Tretyakov'
'Galina V. Romanenko'
'Artem S. Bogomyakov'

_publ_section_title
;
 "Jumping Crystals": Oxygen-Evolving Metal-Nitroxide Complexes
;
_journal_name_full 'Inorganic Chemistry'
_journal_page_first 4307
_journal_page_last 4312
_journal_paper_doi 10.1021/ic1022483
_journal_volume 50
_journal_year 2011
_chemical_formula_sum 'C34 H60 Cu N8 O10'
_chemical_formula_weight 804.44
_chemical_name_systematic
; 
 ? 
;
_space_group_IT_number 2
_symmetry_cell_setting triclinic
_symmetry_space_group_name_Hall '-P 1'
_symmetry_space_group_name_H-M 'P -1'
_atom_sites_solution_hydrogens geom
_atom_sites_solution_primary direct
_atom_sites_solution_secondary difmap
_audit_creation_method SHELXL-97
_cell_angle_alpha 98.825(12)
_cell_angle_beta 99.590(13)
_cell_angle_gamma 100.284(12)
_cell_formula_units_Z 1
_cell_length_a 7.201(5)
_cell_length_b 11.971(9)
_cell_length_c 12.605(9)
_cell_measurement_reflns_used 2397
_cell_measurement_temperature 298(2)
_cell_measurement_theta_max 22.68
_cell_measurement_theta_min 2.64
_cell_volume 1035.2(13)
_computing_cell_refinement 'Bruker SMART'
_computing_data_collection 'Bruker SMART'
_computing_data_reduction 'Bruker SAINT'
_computing_molecular_graphics 'Bruker SHELXTL'
_computing_publication_material 'Bruker SHELXTL'
_computing_structure_refinement 'SHELXL-97 (Sheldrick, 1997)'
_computing_structure_solution 'SHELXS-97 (Sheldrick, 1990)'
_diffrn_ambient_temperature 298(2)
_diffrn_measured_fraction_theta_full 0.984
_diffrn_measured_fraction_theta_max 0.984
_diffrn_measurement_device_type 'CCD area detector'
_diffrn_measurement_method 'phi and omega scans'
_diffrn_radiation_monochromator graphite
_diffrn_radiation_source 'fine-focus sealed tube'
_diffrn_radiation_type MoK\a
_diffrn_radiation_wavelength 0.71073
_diffrn_reflns_av_R_equivalents 0.0415
_diffrn_reflns_av_sigmaI/netI 0.0554
_diffrn_reflns_limit_h_max 8
_diffrn_reflns_limit_h_min -7
_diffrn_reflns_limit_k_max 13
_diffrn_reflns_limit_k_min -13
_diffrn_reflns_limit_l_max 13
_diffrn_reflns_limit_l_min -14
_diffrn_reflns_number 7810
_diffrn_reflns_theta_full 23.38
_diffrn_reflns_theta_max 23.38
_diffrn_reflns_theta_min 2.19
_exptl_absorpt_coefficient_mu 0.588
_exptl_absorpt_correction_type none
_exptl_crystal_colour dark
_exptl_crystal_density_diffrn 1.290
_exptl_crystal_description prizm
_exptl_crystal_F_000 429
_exptl_crystal_size_max 0.22
_exptl_crystal_size_mid 0.08
_exptl_crystal_size_min 0.06
_refine_diff_density_max 0.398
_refine_diff_density_min -0.313
_refine_diff_density_rms 0.053
_refine_ls_extinction_method none
_refine_ls_goodness_of_fit_ref 1.054
_refine_ls_hydrogen_treatment constr
_refine_ls_matrix_type full
_refine_ls_number_parameters 268
_refine_ls_number_reflns 2970
_refine_ls_number_restraints 0
_refine_ls_restrained_S_all 1.054
_refine_ls_R_factor_all 0.0555
_refine_ls_R_factor_gt 0.0464
_refine_ls_shift/su_max 0.000
_refine_ls_shift/su_mean 0.000
_refine_ls_structure_factor_coef Fsqd
_refine_ls_weighting_details 'calc w=1/[\s^2^(Fo^2^)+(0.0711P)^2^+0.0000P] where P=(Fo^2^+2Fc^2^)/3'
_refine_ls_weighting_scheme calc
_refine_ls_wR_factor_gt 0.1194
_refine_ls_wR_factor_ref 0.1245
_reflns_number_gt 2488
_reflns_number_total 2970
_reflns_threshold_expression >2sigma(I)
_cod_data_source_file ic1022483_si_001_10.cif
_cod_data_source_block CuL6
_cod_original_cell_volume 1035.3(13)
_cod_database_code 4325031

loop_
_symmetry_equiv_pos_as_xyz
'x, y, z'
'-x, -y, -z'

loop_
_atom_site_label
_atom_site_type_symbol
_atom_site_fract_x
_atom_site_fract_y
_atom_site_fract_z
_atom_site_U_iso_or_equiv
_atom_site_adp_type
_atom_site_occupancy
_atom_site_symmetry_multiplicity
_atom_site_calc_flag
_atom_site_refinement_flags
_atom_site_disorder_assembly
_atom_site_disorder_group
Cu Cu 0.0000 0.0000 0.0000 0.0356(2) Uani 1 2 d S . .
O11 O -0.1514(3) 0.03305(18) -0.12936(17) 0.0427(6) Uani 1 1 d . . .
C11 C -0.1446(5) -0.0366(3) -0.2143(3) 0.0451(9) Uani 1 1 d . A .
O12 O -0.0495(4) -0.1123(2) -0.2109(2) 0.0663(8) Uani 1 1 d . . .
C12 C -0.2616(6) -0.0228(3) -0.3227(3) 0.0626(11) Uani 1 1 d . . .
C13 C -0.388(2) -0.1386(12) -0.3699(10) 0.115(5) Uani 0.50 1 d P A 1
H13A H -0.3147 -0.1883 -0.4037 0.172 Uiso 0.50 1 calc PR A 1
H13B H -0.4933 -0.1307 -0.4237 0.172 Uiso 0.50 1 calc PR A 1
H13C H -0.4365 -0.1715 -0.3126 0.172 Uiso 0.50 1 calc PR A 1
C14 C -0.111(2) -0.0039(17) -0.3996(10) 0.131(5) Uani 0.50 1 d P A 1
H14A H 0.0146 -0.0068 -0.3611 0.197 Uiso 0.50 1 calc PR A 1
H14B H -0.1068 0.0702 -0.4205 0.197 Uiso 0.50 1 calc PR A 1
H14C H -0.1482 -0.0635 -0.4640 0.197 Uiso 0.50 1 calc PR A 1
C15 C -0.359(3) 0.0711(15) -0.3088(13) 0.165(10) Uani 0.50 1 d P A 1
H15A H -0.2742 0.1418 -0.3111 0.247 Uiso 0.50 1 calc PR A 1
H15B H -0.3988 0.0771 -0.2394 0.247 Uiso 0.50 1 calc PR A 1
H15C H -0.4707 0.0573 -0.3666 0.247 Uiso 0.50 1 calc PR A 1
C15A C -0.196(2) 0.1033(11) -0.3356(11) 0.108(6) Uani 0.50 1 d P A 2
H15D H -0.0649 0.1161 -0.3450 0.162 Uiso 0.50 1 calc PR A 2
H15E H -0.2059 0.1547 -0.2713 0.162 Uiso 0.50 1 calc PR A 2
H15F H -0.2769 0.1178 -0.3985 0.162 Uiso 0.50 1 calc PR A 2
C13A C -0.4768(15) -0.0311(17) -0.3090(10) 0.122(5) Uani 0.50 1 d P A 2
H13D H -0.4879 -0.0449 -0.2370 0.183 Uiso 0.50 1 calc PR A 2
H13E H -0.5587 -0.0936 -0.3629 0.183 Uiso 0.50 1 calc PR A 2
H13F H -0.5150 0.0401 -0.3186 0.183 Uiso 0.50 1 calc PR A 2
C14A C -0.260(4) -0.1070(14) -0.4159(9) 0.146(8) Uani 0.50 1 d P A 2
H14D H -0.1296 -0.1027 -0.4264 0.220 Uiso 0.50 1 calc PR A 2
H14E H -0.3370 -0.0921 -0.4798 0.220 Uiso 0.50 1 calc PR A 2
H14F H -0.3106 -0.1828 -0.4041 0.220 Uiso 0.50 1 calc PR A 2
C8A C 0.4257(5) 0.2380(3) -0.0805(2) 0.0387(8) Uani 1 1 d . . .
O2A O 0.7046(3) 0.4608(2) 0.00695(18) 0.0547(6) Uani 1 1 d . . .
O1A O 0.3157(4) 0.2438(2) -0.3108(2) 0.0706(8) Uani 1 1 d . . .
N1A N 0.4443(4) 0.3222(2) -0.2453(2) 0.0452(7) Uani 1 1 d . . .
N4A N 0.5312(4) 0.2001(2) 0.0032(2) 0.0393(7) Uani 1 1 d . . .
N2A N 0.6327(4) 0.4230(2) -0.0948(2) 0.0407(7) Uani 1 1 d . . .
N3A N 0.2309(4) 0.1052(2) -0.0217(2) 0.0418(7) Uani 1 1 d . . .
C3A C 0.5796(6) 0.4043(4) -0.3900(3) 0.0633(11) Uani 1 1 d . . .
H3AA H 0.4643 0.3737 -0.4446 0.095 Uiso 1 1 calc R . .
H3AB H 0.6592 0.3479 -0.3884 0.095 Uiso 1 1 calc R . .
H3AC H 0.6486 0.4733 -0.4073 0.095 Uiso 1 1 calc R . .
C7A C 0.5034(4) 0.3256(3) -0.1378(2) 0.0371(7) Uani 1 1 d . . .
C9A C 0.2430(5) 0.1783(3) -0.0950(2) 0.0404(8) Uani 1 1 d . . .
H9AA H 0.1404 0.1857 -0.1471 0.048 Uiso 1 1 calc R . .
C4A C 0.7001(5) 0.4827(3) -0.1820(3) 0.0419(8) Uani 1 1 d . . .
C1A C 0.5271(5) 0.4326(3) -0.2786(3) 0.0422(8) Uani 1 1 d . . .
C5A C 0.8853(5) 0.4454(4) -0.1997(3) 0.0623(11) Uani 1 1 d . . .
H5AA H 0.9859 0.4796 -0.1370 0.093 Uiso 1 1 calc R . .
H5AB H 0.9212 0.4702 -0.2637 0.093 Uiso 1 1 calc R . .
H5AC H 0.8656 0.3627 -0.2096 0.093 Uiso 1 1 calc R . .
C2A C 0.3700(5) 0.5018(4) -0.2836(3) 0.0670(11) Uani 1 1 d . . .
H2AA H 0.2680 0.4657 -0.3452 0.101 Uiso 1 1 calc R . .
H2AB H 0.4221 0.5790 -0.2916 0.101 Uiso 1 1 calc R . .
H2AC H 0.3203 0.5045 -0.2174 0.101 Uiso 1 1 calc R . .
C6A C 0.7364(6) 0.6120(3) -0.1443(3) 0.0657(11) Uani 1 1 d . . .
H6AA H 0.8454 0.6360 -0.0846 0.099 Uiso 1 1 calc R . .
H6AB H 0.6250 0.6325 -0.1206 0.099 Uiso 1 1 calc R . .
H6AC H 0.7619 0.6497 -0.2039 0.099 Uiso 1 1 calc R . .
C10A C 0.4080(5) 0.1208(3) 0.0353(3) 0.0423(8) Uani 1 1 d . . .
H10A H 0.4429 0.0814 0.0910 0.051 Uiso 1 1 calc R . .
C11A C 0.7398(5) 0.2299(3) 0.0465(3) 0.0528(9) Uani 1 1 d . . .
H11A H 0.7703 0.1892 0.1049 0.079 Uiso 1 1 calc R . .
H11B H 0.7792 0.3117 0.0737 0.079 Uiso 1 1 calc R . .
H11C H 0.8063 0.2083 -0.0109 0.079 Uiso 1 1 calc R . .
O1X O 0.0224(10) -0.3078(4) -0.3355(4) 0.182(3) Uani 1 1 d . . .
H1X H 0.0131 -0.2148 -0.2948 0.218 Uiso 1 1 d R . .
C1X C 0.0610(9) -0.3109(5) -0.4326(4) 0.1047(17) Uani 1 1 d . . .
H13X H 0.0142 -0.2507 -0.4643 0.157 Uiso 1 1 calc R . .
H12X H -0.0005 -0.3846 -0.4778 0.157 Uiso 1 1 calc R . .
H11X H 0.1978 -0.2996 -0.4276 0.157 Uiso 1 1 calc R . .

loop_
_atom_site_aniso_label
_atom_site_aniso_U_11
_atom_site_aniso_U_22
_atom_site_aniso_U_33
_atom_site_aniso_U_23
_atom_site_aniso_U_13
_atom_site_aniso_U_12
Cu 0.0403(4) 0.0341(3) 0.0290(3) 0.0097(2) 0.0016(2) 0.0007(2)
O11 0.0480(14) 0.0417(12) 0.0333(13) 0.0102(11) -0.0005(10) 0.0013(11)
C11 0.054(2) 0.0378(19) 0.037(2) 0.0136(17) -0.0027(16) -0.0023(17)
O12 0.091(2) 0.0589(16) 0.0499(16) 0.0115(13) -0.0001(14) 0.0309(16)
C12 0.087(3) 0.056(2) 0.034(2) 0.0122(18) -0.014(2) 0.007(2)
C13 0.132(12) 0.120(10) 0.050(7) 0.003(7) -0.059(7) -0.002(9)
C14 0.178(14) 0.169(14) 0.057(7) 0.067(9) 0.010(8) 0.039(12)
C15 0.23(2) 0.133(14) 0.107(12) -0.020(11) -0.091(16) 0.117(15)
C15A 0.127(10) 0.098(9) 0.080(8) 0.071(8) -0.046(8) -0.012(9)
C13A 0.060(7) 0.217(17) 0.082(8) 0.062(11) -0.029(6) 0.021(9)
C14A 0.29(3) 0.117(12) 0.033(6) 0.005(7) -0.004(10) 0.093(15)
C8A 0.041(2) 0.0396(18) 0.0316(18) 0.0058(15) 0.0036(15) 0.0019(16)
O2A 0.0561(15) 0.0602(15) 0.0356(14) 0.0025(12) 0.0000(12) -0.0058(12)
O1A 0.0751(19) 0.0694(18) 0.0438(15) 0.0120(13) -0.0124(14) -0.0249(15)
N1A 0.0420(16) 0.0492(17) 0.0362(16) 0.0094(13) 0.0012(13) -0.0068(14)
N4A 0.0385(16) 0.0433(15) 0.0347(15) 0.0081(13) 0.0044(12) 0.0067(13)
N2A 0.0365(16) 0.0472(16) 0.0338(16) 0.0053(13) 0.0079(12) -0.0021(13)
N3A 0.0447(17) 0.0409(15) 0.0355(15) 0.0103(13) 0.0010(13) 0.0020(13)
C3A 0.077(3) 0.073(3) 0.040(2) 0.0148(19) 0.0195(19) 0.004(2)
C7A 0.0332(18) 0.0421(19) 0.0318(18) 0.0076(15) 0.0044(14) -0.0017(15)
C9A 0.042(2) 0.0453(19) 0.0294(17) 0.0142(15) 0.0001(14) -0.0025(16)
C4A 0.0399(19) 0.0451(19) 0.0402(19) 0.0100(16) 0.0157(15) -0.0012(15)
C1A 0.045(2) 0.0464(19) 0.0364(18) 0.0141(15) 0.0117(15) 0.0027(16)
C5A 0.040(2) 0.080(3) 0.068(3) 0.016(2) 0.0183(19) 0.0081(19)
C2A 0.055(2) 0.077(3) 0.076(3) 0.029(2) 0.013(2) 0.019(2)
C6A 0.081(3) 0.048(2) 0.062(3) 0.0039(19) 0.023(2) -0.005(2)
C10A 0.049(2) 0.0408(18) 0.0370(19) 0.0115(15) 0.0057(17) 0.0091(16)
C11A 0.035(2) 0.062(2) 0.056(2) 0.0091(19) -0.0014(17) 0.0087(17)
O1X 0.361(8) 0.124(3) 0.142(4) 0.069(3) 0.158(5) 0.127(4)
C1X 0.123(5) 0.119(4) 0.085(4) 0.014(3) 0.039(3) 0.044(4)

loop_
_atom_type_symbol
_atom_type_description
_atom_type_scat_dispersion_real
_atom_type_scat_dispersion_imag
_atom_type_scat_source
C C 0.0033 0.0016 'International Tables Vol C Tables 4.2.6.8 and 6.1.1.4'
H H 0.0000 0.0000 'International Tables Vol C Tables 4.2.6.8 and 6.1.1.4'
N N 0.0061 0.0033 'International Tables Vol C Tables 4.2.6.8 and 6.1.1.4'
O O 0.0106 0.0060 'International Tables Vol C Tables 4.2.6.8 and 6.1.1.4'
Cu Cu 0.3201 1.2651 'International Tables Vol C Tables 4.2.6.8 and 6.1.1.4'

loop_
_geom_angle_atom_site_label_1
_geom_angle_atom_site_label_2
_geom_angle_atom_site_label_3
_geom_angle
_geom_angle_site_symmetry_1
_geom_angle_site_symmetry_3
O11 Cu O11 180.0 2 .
O11 Cu N3A 89.89(10) 2 .
O11 Cu N3A 90.11(10) . .
O11 Cu N3A 90.11(10) 2 2
O11 Cu N3A 89.89(10) . 2
N3A Cu N3A 180.00(13) . 2
C11 O11 Cu 110.8(2) . .
O12 C11 O11 122.3(3) . .
O12 C11 C12 121.0(3) . .
O11 C11 C12 116.7(3) . .
C14A C12 C15 132.6(8) . .
C14A C12 C13 48.7(9) . .
C15 C12 C13 115.5(11) . .
C14A C12 C11 115.2(6) . .
C15 C12 C11 112.1(6) . .
C13 C12 C11 105.3(5) . .
C14A C12 C15A 114.2(10) . .
C15 C12 C15A 51.1(10) . .
C13 C12 C15A 147.6(6) . .
C11 C12 C15A 107.1(5) . .
C14A C12 C13A 108.1(11) . .
C15 C12 C13A 53.4(10) . .
C13 C12 C13A 66.3(9) . .
C11 C12 C13A 107.7(5) . .
C15A C12 C13A 103.8(9) . .
C14A C12 C14 57.1(9) . .
C15 C12 C14 112.1(11) . .
C13 C12 C14 105.9(9) . .
C11 C12 C14 105.1(5) . .
C15A C12 C14 64.8(8) . .
C13A C12 C14 147.2(6) . .
C9A C8A N4A 106.2(3) . .
C9A C8A C7A 129.0(3) . .
N4A C8A C7A 124.8(3) . .
O1A N1A C7A 126.0(3) . .
O1A N1A C1A 121.7(3) . .
C7A N1A C1A 111.7(3) . .
C10A N4A C8A 106.6(3) . .
C10A N4A C11A 124.2(3) . .
C8A N4A C11A 129.0(3) . .
O2A N2A C7A 126.3(3) . .
O2A N2A C4A 121.9(2) . .
C7A N2A C4A 111.6(3) . .
C10A N3A C9A 105.2(3) . .
C10A N3A Cu 126.1(2) . .
C9A N3A Cu 128.6(2) . .
N2A C7A N1A 109.2(3) . .
N2A C7A C8A 127.3(3) . .
N1A C7A C8A 123.5(3) . .
C8A C9A N3A 110.0(3) . .
N2A C4A C6A 109.7(3) . .
N2A C4A C5A 106.7(3) . .
C6A C4A C5A 110.6(3) . .
N2A C4A C1A 100.4(2) . .
C6A C4A C1A 114.7(3) . .
C5A C4A C1A 114.0(3) . .
N1A C1A C2A 105.8(3) . .
N1A C1A C3A 109.0(3) . .
C2A C1A C3A 111.1(3) . .
N1A C1A C4A 100.5(2) . .
C2A C1A C4A 114.1(3) . .
C3A C1A C4A 115.2(3) . .
N3A C10A N4A 111.9(3) . .

loop_
_geom_bond_atom_site_label_1
_geom_bond_atom_site_label_2
_geom_bond_distance
_geom_bond_site_symmetry_2
Cu O11 1.940(2) 2
Cu O11 1.940(2) .
Cu N3A 1.984(3) .
Cu N3A 1.984(3) 2
O11 C11 1.265(4) .
C11 O12 1.231(4) .
C11 C12 1.529(5) .
C12 C14A 1.430(12) .
C12 C15 1.433(13) .
C12 C13 1.489(13) .
C12 C15A 1.542(11) .
C12 C13A 1.575(12) .
C12 C14 1.582(14) .
C8A C9A 1.349(4) .
C8A N4A 1.379(4) .
C8A C7A 1.446(4) .
O2A N2A 1.279(3) .
O1A N1A 1.272(3) .
N1A C7A 1.342(4) .
N1A C1A 1.500(4) .
N4A C10A 1.337(4) .
N4A C11A 1.469(4) .
N2A C7A 1.331(4) .
N2A C4A 1.499(4) .
N3A C10A 1.321(4) .
N3A C9A 1.369(4) .
C3A C1A 1.518(5) .
C4A C6A 1.509(5) .
C4A C5A 1.520(5) .
C4A C1A 1.548(5) .
C1A C2A 1.516(5) .
O1X C1X 1.297(6) .

loop_
_geom_hbond_atom_site_label_D
_geom_hbond_atom_site_label_H
_geom_hbond_atom_site_label_A
_geom_hbond_distance_DH
_geom_hbond_distance_HA
_geom_hbond_distance_DA
_geom_hbond_angle_DHA
O1X H1X O12 1.17 1.67 2.790(5) 158.4
